data_2104174
loop_
_publ_author_name
'Gajda, Roman'
'Katrusiak, Andrzej'

_publ_section_title
;
 Pressure-freezing with conformational conversion of 3-aminopropan-1-ol
 molecules
;
_journal_coeditor_code SO5013
_journal_issue 4
_journal_name_full 'Acta Crystallographica Section B'
_journal_page_first 476
_journal_page_last 482
_journal_paper_doi 10.1107/S0108768108012779
_journal_volume 64
_journal_year 2008
_chemical_formula_moiety 'C3 H9 N O'
_chemical_formula_sum 'C3 H9 N O'
_chemical_formula_weight 75.11
_chemical_melting_point .283E-282
_chemical_name_systematic
;
 3-amino-1-propanol
;
_space_group_IT_number 9
_symmetry_cell_setting monoclinic
_symmetry_space_group_name_Hall 'C -2yc'
_symmetry_space_group_name_H-M 'C 1 c 1'
_atom_sites_solution_hydrogens geom
_atom_sites_solution_primary direct
_atom_sites_solution_secondary difmap
_audit_creation_method SHELXL-97
_cell_angle_alpha 90.00
_cell_angle_beta 93.64(5)
_cell_angle_gamma 90.00
_cell_formula_units_Z 4
_cell_length_a 5.932(4)
_cell_length_b 8.259(5)
_cell_length_c 8.598(5)
_cell_measurement_reflns_used 1459
_cell_measurement_temperature 296
_cell_measurement_theta_max 27.65
_cell_measurement_theta_min 4.24
_cell_volume 420.4(5)
_computing_cell_refinement 'CrysAlis (Oxford Diffraction, 2003)'
_computing_data_collection 'CrysAlis (Oxford Diffraction, 2003)'
_computing_data_reduction 'CrysAlis (Oxford Diffraction, 2003)'
_computing_molecular_graphics 'X-seed 2.0'
_computing_publication_material 'X-seed 2.0'
_computing_structure_refinement 'SHELXL-97 (Sheldrick, 1997)'
_computing_structure_solution 'SHELXS-97 (Sheldrick, 1990)'
_diffrn_ambient_temperature 293(2)
_diffrn_measured_fraction_theta_full 0.275
_diffrn_measured_fraction_theta_max 0.275
_diffrn_measurement_device_type 'Kuma KM4CCD \k geometry'
_diffrn_measurement_method '\w scans'
_diffrn_radiation_monochromator graphite
_diffrn_radiation_source 'fine-focus sealed tube'
_diffrn_radiation_type MoK\a
_diffrn_radiation_wavelength 0.71073
_diffrn_reflns_av_R_equivalents 0.0388
_diffrn_reflns_av_sigmaI/netI 0.0230
_diffrn_reflns_limit_h_max 6
_diffrn_reflns_limit_h_min -6
_diffrn_reflns_limit_k_max 8
_diffrn_reflns_limit_k_min -8
_diffrn_reflns_limit_l_max 9
_diffrn_reflns_limit_l_min -9
_diffrn_reflns_number 940
_diffrn_reflns_theta_full 27.65
_diffrn_reflns_theta_max 27.65
_diffrn_reflns_theta_min 4.24
_exptl_absorpt_coefficient_mu 0.088
_exptl_absorpt_correction_T_max 0.97
_exptl_absorpt_correction_T_min 0.67
_exptl_absorpt_correction_type analytical
_exptl_absorpt_process_details
;
Katrusiak, A. (2003). REDSHADE - Program for correcting
reflections intensities for DAC absorption, gasket shadowing
and sample crystal absorption. Adam Mickiewicz University, Pozna\'n.
Katrusiak, A. (2004). Z. Kristallogr. 219, 461-467
;
_exptl_crystal_colour colourless
_exptl_crystal_density_diffrn 1.187
_exptl_crystal_density_method 'not measured'
_exptl_crystal_description disc
_exptl_crystal_F_000 168
_exptl_crystal_size_max 0.49
_exptl_crystal_size_mid 0.42
_exptl_crystal_size_min 0.24
_refine_diff_density_max 0.087
_refine_diff_density_min -0.080
_refine_ls_abs_structure_details 'Flack H D (1983), Acta Cryst. A39, 876-881'
_refine_ls_abs_structure_Flack -1(4)
_refine_ls_extinction_method none
_refine_ls_goodness_of_fit_ref 1.131
_refine_ls_hydrogen_treatment mixed
_refine_ls_matrix_type full
_refine_ls_number_parameters 52
_refine_ls_number_reflns 271
_refine_ls_number_restraints 2
_refine_ls_restrained_S_all 1.125
_refine_ls_R_factor_all 0.0404
_refine_ls_R_factor_gt 0.0388
_refine_ls_shift/su_max 0.000
_refine_ls_shift/su_mean 0.000
_refine_ls_structure_factor_coef Fsqd
_refine_ls_weighting_details 'calc w=1/[\s^2^(Fo^2^)+(0.0739P)^2^+0.1334P] where P=(Fo^2^+2Fc^2^)/3'
_refine_ls_weighting_scheme calc
_refine_ls_wR_factor_gt 0.1080
_refine_ls_wR_factor_ref 0.1103
_reflns_number_gt 254
_reflns_number_total 271
_reflns_threshold_expression >2sigma(I)
_cod_data_source_file so5013.cif
_cod_data_source_block 1
_cod_depositor_comments
;
The following automatic conversions were performed:
'_symmetry_cell_setting' value 'Monoclinic' changed to 'monoclinic'
according to '/home/saulius/struct/CIF-dictionaries/cif_core.dic'
dictionary named 'cif_core.dic' version 2.4.1 from 2010-06-29.

Automatic conversion script
Id: cif_fix_enum 1527 2010-12-29 10:47:43Z saulius 

The following automatic conversions were performed:

'_symmetry_cell_setting' value 'Monoclinic' changed to 'monoclinic'
according to /home/saulius/struct/CIF-dictionaries/cif_core.dic
dictionary named 'cif_core.dic' version 2.4.1 from 2010-06-29.

Automatic conversion script
Id: cif_fix_values 1715 2011-07-08 13:25:40Z adriana 
;
_cod_original_cell_volume 420.4(4)
_cod_original_sg_symbol_H-M Cc
_cod_database_code 2104174
_cod_database_fobs_code 2104174

loop_
_symmetry_equiv_pos_as_xyz
'x, y, z'
'x, -y, z+1/2'
'x+1/2, y+1/2, z'
'x+1/2, -y+1/2, z+1/2'

loop_
_atom_site_type_symbol
_atom_site_label
_atom_site_fract_x
_atom_site_fract_y
_atom_site_fract_z
_atom_site_U_iso_or_equiv
_atom_site_adp_type
_atom_site_calc_flag
_atom_site_refinement_flags
_atom_site_occupancy
O O1 0.1506(6) -0.1068(6) 0.0895(4) 0.0489(16) Uani d . 1
H H1O 0.2510 -0.0489 0.1289 0.073 Uiso calc R 1
C C1 -0.0155(10) -0.0087(6) 0.0074(6) 0.0447(19) Uani d . 1
H H1A 0.0560 0.0521 -0.0726 0.054 Uiso calc R 1
H H1B -0.0750 0.0685 0.0793 0.054 Uiso calc R 1
C C2 -0.2088(13) -0.1058(4) -0.0679(10) 0.0349(10) Uani d . 1
H H2A -0.2762 -0.1704 0.0111 0.042 Uiso calc R 1
H H2B -0.1506 -0.1793 -0.1437 0.042 Uiso calc R 1
C C3 -0.3890(7) 0.0001(5) -0.1482(6) 0.0300(14) Uani d . 1
H H3A -0.4510 0.0719 -0.0725 0.036 Uiso calc R 1
H H3B -0.3223 0.0662 -0.2265 0.036 Uiso calc R 1
N N1 -0.5714(7) -0.0996(7) -0.2226(5) 0.0409(18) Uani d . 1
H H1N -0.485(13) -0.153(10) -0.308(10) 0.059 Uiso d . 1
H H2N -0.625(12) -0.154(12) -0.148(7) 0.059 Uiso d . 1

loop_
_atom_site_aniso_label
_atom_site_aniso_U_11
_atom_site_aniso_U_22
_atom_site_aniso_U_33
_atom_site_aniso_U_12
_atom_site_aniso_U_13
_atom_site_aniso_U_23
N1 0.038(5) 0.027(7) 0.054(6) -0.006(2) -0.025(5) -0.013(2)
C3 0.022(5) 0.028(6) 0.038(4) -0.0015(17) -0.012(4) 0.000(2)
C2 0.033(4) 0.032(5) 0.038(3) 0.008(3) -0.006(3) 0.000(2)
C1 0.066(8) 0.028(10) 0.040(6) 0.001(3) 0.003(6) 0.001(2)
O1 0.037(5) 0.064(8) 0.045(5) -0.0079(18) -0.007(5) -0.0066(14)

loop_
_atom_type_symbol
_atom_type_description
_atom_type_scat_dispersion_real
_atom_type_scat_dispersion_imag
_atom_type_scat_source
C C 0.0033 0.0016 'International Tables Vol C Tables 4.2.6.8 and 6.1.1.4'
H H 0.0000 0.0000 'International Tables Vol C Tables 4.2.6.8 and 6.1.1.4'
N N 0.0061 0.0033 'International Tables Vol C Tables 4.2.6.8 and 6.1.1.4'
O O 0.0106 0.0060 'International Tables Vol C Tables 4.2.6.8 and 6.1.1.4'

loop_
_geom_angle_atom_site_label_1
_geom_angle_atom_site_label_2
_geom_angle_atom_site_label_3
_geom_angle
N1 C3 C2 110.6(4)
C1 C2 C3 112.5(3)
O1 C1 C2 113.0(4)

loop_
_geom_bond_atom_site_label_1
_geom_bond_atom_site_label_2
_geom_bond_distance
N1 C3 1.473(7)
C3 C2 1.513(8)
C2 C1 1.511(9)
C1 O1 1.428(8)

loop_
_geom_torsion_atom_site_label_1
_geom_torsion_atom_site_label_2
_geom_torsion_atom_site_label_3
_geom_torsion_atom_site_label_4
_geom_torsion
N1 C3 C2 C1 178.8(4)
C3 C2 C1 O1 177.3(6)

loop_
_cod_related_entry_id
_cod_related_entry_database
_cod_related_entry_code
1 ChemSpider 8733
